data_4110667
loop_
_publ_author_name
'Steven C. F. Kui'
'Stephen Sin-Yin Chui'
'Chi-Ming Che'
'Nianyong Zhu'

_publ_section_title
;
 Structures, Photoluminescence, and Reversible Vapoluminescence Properties
 of Neutral Platinum(II) Complexes Containing Extended \p-Conjugated
 Cyclometalated Ligands
;
_journal_name_full 'Journal of the American Chemical Society'
_journal_page_first 8297
_journal_page_last 8309
_journal_paper_doi 10.1021/ja061422x
_journal_volume 128
_journal_year 2006
_chemical_formula_sum 'C75 H52 N2 P2 Pt2'
_chemical_formula_weight 1433.38
_space_group_IT_number 2
_symmetry_cell_setting triclinic
_symmetry_space_group_name_Hall '-P 1'
_symmetry_space_group_name_H-M 'P -1'
_audit_author_name 'Stephen Chui'
_audit_creation_date 2005-02-12T02:52
_audit_creation_method 'from EXP file using GSAS2CIF'
_audit_update_record ' 2005-02-12T02:52  Initial CIF as created by GSAS2CIF'
_cell_angle_alpha 90.556(11)
_cell_angle_beta 102.217(9)
_cell_angle_gamma 96.998(11)
_cell_formula_units_Z 4
_cell_length_a 15.4978(20)
_cell_length_b 19.3316(25)
_cell_length_c 21.3081(25)
_cell_volume 6188.6(14)
_computing_structure_refinement GSAS
_diffrn_radiation_probe x-ray
_exptl_absorpt_correction_T_max 1.00000
_exptl_absorpt_correction_T_min 1.00000
_exptl_absorpt_process_details
;   GSAS Absorption/surface roughness correction: function number 0
 No correction is applied.
;
_pd_block_id 2005-02-12T02:52|1B|Stephen_Chui|Philips_X-pert_APD
_pd_calc_method 'Rietveld Refinement'
_pd_meas_2theta_range_inc 0.02
_pd_meas_2theta_range_max 49.99
_pd_meas_2theta_range_min 2.99
_pd_phase_name 'desolvated form of [Pt(CNC)]2(dppm) - HKU DATA'
_pd_proc_2theta_range_inc 0.02
_pd_proc_2theta_range_max 49.99
_pd_proc_2theta_range_min 2.99
_pd_proc_info_datetime 2005-02-12T02:52:39
_pd_proc_ls_background_function
;   GSAS Background function number 7 with 36 terms.
 Linear interpolation
      1:    37.7069     2:    38.2871     3:   -145.966     4:   -146.132    
      5:   -15.0683     6:    70.7626     7:   -7.14311     8:   -15.7181    
      9:    7.91974    10:    5.75458    11:    20.3492    12:    14.9976    
     13:    47.1841    14:    50.5798    15:    7.61930    16:    64.5403    
     17:    49.5575    18:    42.3320    19:    42.0457    20:    26.3837    
     21:    29.2600    22:    41.0017    23:    54.1644    24:    22.2303    
     25:    35.9335    26:    17.0851    27:    32.8529    28:    31.8899    
     29:    25.1434    30:    11.1845    31:    26.9993    32:    25.0125    
     33:    21.0929    34:    32.5578    35:    33.4511    36:    31.2169    
;
_pd_proc_ls_peak_cutoff 0.00200
_pd_proc_ls_pref_orient_corr
;   March-Dollase
 AXIS  1 Ratio=   2.05703  h= 1.000  k= 1.000  l= 1.000
 Prefered orientation correction range: Min=   0.11489, Max=   2.95026
;
_pd_proc_ls_profile_function
;
 CW Profile function number 3 with  19 terms
 Pseudovoigt profile coefficients as parameterized in
 P. Thompson, D.E. Cox & J.B. Hastings (1987). J. Appl. Cryst.,20,79-83.
 Asymmetry correction of L.W. Finger, D.E. Cox & A. P. Jephcoat (1994).
 J. Appl. Cryst.,27,892-900.
 Peak tails are ignored  where the intensity is below 0.0020 times the peak
   Aniso. broadening axis   0.0   0.0   1.0
;
_pd_proc_ls_prof_R_factor 0.0797
_pd_proc_ls_prof_wR_expected 0.1042
_pd_proc_ls_prof_wR_factor 0.1123
_refine_ls_goodness_of_fit_all 2.13
_refine_ls_matrix_type full
_refine_ls_number_parameters 848
_refine_ls_number_restraints 1048
_refine_ls_R_Fsqd_factor 0.66538
_refine_ls_shift/su_max 0.55
_refine_ls_shift/su_mean 0.04
_reflns_d_resolution_high 1.818
_reflns_d_resolution_low 20.812
_reflns_limit_h_max 8
_reflns_limit_h_min 0
_reflns_limit_k_max 10
_reflns_limit_k_min -10
_reflns_limit_l_max 11
_reflns_limit_l_min -11
_reflns_number_total 2946
_cod_data_source_file ja061422xsi20060301_040711.cif
_cod_data_source_block 1B_publ
_cod_original_cell_volume 6188.6(13)
_cod_database_code 4110667
_cod_database_fobs_code 4110667
_gsas_exptl_extinct_corr_t_min 1.00000
_gsas_exptl_extinct_corr_t_max 1.00000

loop_
_symmetry_equiv_pos_site_id
_symmetry_equiv_pos_as_xyz
1 +x,+y,+z
-1 -x,-y,-z

loop_
_atom_site_type_symbol
_atom_site_label
_atom_site_fract_x
_atom_site_fract_y
_atom_site_fract_z
_atom_site_occupancy
_atom_site_thermal_displace_type
_atom_site_U_iso_or_equiv
_atom_site_symmetry_multiplicity
Pt PT1 0.529(24) -0.727(19) -0.277(14) 1.0 Uiso 0.025 2
Pt PT2 0.491(18) -0.673(15) -0.134(12) 1.0 Uiso 0.025 2
Pt PT3 -0.112(17) -0.269(15) -0.227(12) 1.0 Uiso 0.025 2
Pt PT4 0.119(18) -0.154(13) -0.366(14) 1.0 Uiso 0.025 2
P P1 0.385(21) -0.777(15) -0.300(13) 1.0 Uiso 0.025 2
P P2 0.411(16) -0.779(16) -0.148(11) 1.0 Uiso 0.025 2
P P3 -0.071(17) -0.317(13) -0.309(11) 1.0 Uiso 0.025 2
P P4 0.112(18) -0.217(12) -0.278(14) 1.0 Uiso 0.025 2
N N1 0.656(25) -0.683(27) -0.243(19) 1.0 Uiso 0.025 2
N N2 0.559(22) -0.579(16) -0.112(14) 1.0 Uiso 0.025 2
N N3 -0.125(16) -0.208(14) -0.154(13) 1.0 Uiso 0.025 2
N N4 0.100(19) -0.107(13) -0.451(14) 1.0 Uiso 0.025 2
C C1 0.586(23) -0.813(23) -0.250(20) 1.0 Uiso 0.025 2
C C2 0.677(23) -0.797(28) -0.219(20) 1.0 Uiso 0.025 2
C C3 0.728(22) -0.846(30) -0.196(21) 1.0 Uiso 0.025 2
H H3 0.790(25) -0.83(4) -0.176(31) 1.0 Uiso 0.025 2
C C4 0.691(23) -0.916(29) -0.199(15) 1.0 Uiso 0.025 2
C C5 0.603(22) -0.934(26) -0.229(17) 1.0 Uiso 0.025 2
C C6 0.552(21) -0.884(24) -0.257(16) 1.0 Uiso 0.025 2
H H6 0.490(22) -0.897(26) -0.275(19) 1.0 Uiso 0.025 2
C C7 0.737(25) -0.964(30) -0.165(19) 1.0 Uiso 0.025 2
H H7 0.798(26) -0.95(4) -0.143(30) 1.0 Uiso 0.025 2
C C8 0.699(29) -1.030(32) -0.166(22) 1.0 Uiso 0.025 2
H H8 0.73(4) -1.064(35) -0.144(18) 1.0 Uiso 0.025 2
C C9 0.612(27) -1.049(28) -0.199(21) 1.0 Uiso 0.025 2
H H9 0.585(30) -1.097(32) -0.198(23) 1.0 Uiso 0.025 2
C C10 0.564(24) -1.002(26) -0.228(17) 1.0 Uiso 0.025 2
H H10 0.504(26) -1.016(26) -0.250(27) 1.0 Uiso 0.025 2
C C11 0.711(25) -0.726(32) -0.217(21) 1.0 Uiso 0.025 2
C C12 0.801(26) -0.69(4) -0.190(24) 1.0 Uiso 0.025 2
H H12 0.846(29) -0.72(5) -0.171(33) 1.0 Uiso 0.025 2
C C13 0.823(31) -0.63(4) -0.193(29) 1.0 Uiso 0.025 2
H H13 0.883(34) -0.61(5) -0.174(34) 1.0 Uiso 0.025 2
C C14 0.764(34) -0.587(34) -0.219(28) 1.0 Uiso 0.025 2
H H14 0.78(4) -0.54(4) -0.22(4) 1.0 Uiso 0.025 2
C C15 0.675(30) -0.614(27) -0.246(24) 1.0 Uiso 0.025 2
C C16 0.606(34) -0.581(23) -0.273(27) 1.0 Uiso 0.025 2
C C17 0.515(31) -0.625(18) -0.296(26) 1.0 Uiso 0.025 2
C C18 0.447(33) -0.591(18) -0.324(27) 1.0 Uiso 0.025 2
H H18 0.39(4) -0.616(17) -0.339(27) 1.0 Uiso 0.025 2
C C19 0.46(4) -0.517(19) -0.329(26) 1.0 Uiso 0.025 2
C C20 0.55(4) -0.478(20) -0.308(30) 1.0 Uiso 0.025 2
C C21 0.62(4) -0.511(23) -0.283(29) 1.0 Uiso 0.025 2
H H21 0.67(4) -0.485(27) -0.27(4) 1.0 Uiso 0.025 2
C C22 0.39(5) -0.483(25) -0.352(33) 1.0 Uiso 0.025 2
H H22 0.33(4) -0.509(33) -0.365(35) 1.0 Uiso 0.025 2
C C23 0.40(5) -0.415(27) -0.356(35) 1.0 Uiso 0.025 2
H H23 0.35(6) -0.391(34) -0.37(4) 1.0 Uiso 0.025 2
C C24 0.48(6) -0.376(23) -0.34(4) 1.0 Uiso 0.025 2
H H24 0.49(7) -0.326(25) -0.34(4) 1.0 Uiso 0.025 2
C C25 0.56(5) -0.409(21) -0.313(35) 1.0 Uiso 0.025 2
H H25 0.61(6) -0.383(26) -0.30(4) 1.0 Uiso 0.025 2
C C26 0.606(18) -0.704(17) -0.095(17) 1.0 Uiso 0.025 2
C C27 0.667(23) -0.639(18) -0.070(17) 1.0 Uiso 0.025 2
C C28 0.747(22) -0.650(18) -0.037(15) 1.0 Uiso 0.025 2
H H28 0.792(24) -0.611(19) -0.023(20) 1.0 Uiso 0.025 2
C C29 0.770(19) -0.714(18) -0.030(18) 1.0 Uiso 0.025 2
C C30 0.711(18) -0.772(17) -0.053(15) 1.0 Uiso 0.025 2
C C31 0.628(18) -0.765(18) -0.081(15) 1.0 Uiso 0.025 2
H H31 0.586(20) -0.805(24) -0.096(20) 1.0 Uiso 0.025 2
C C32 0.858(21) -0.723(19) -0.004(24) 1.0 Uiso 0.025 2
H H32 0.894(22) -0.689(21) 0.011(20) 1.0 Uiso 0.025 2
C C33 0.886(22) -0.786(20) 0.000(24) 1.0 Uiso 0.025 2
H H33 0.947(24) -0.791(23) 0.019(27) 1.0 Uiso 0.025 2
C C34 0.831(24) -0.842(19) -0.023(24) 1.0 Uiso 0.025 2
H H34 0.850(35) -0.887(23) -0.020(19) 1.0 Uiso 0.025 2
C C35 0.738(22) -0.835(18) -0.051(16) 1.0 Uiso 0.025 2
H H35 0.697(28) -0.875(21) -0.068(29) 1.0 Uiso 0.025 2
C C36 0.644(24) -0.574(18) -0.082(17) 1.0 Uiso 0.025 2
C C37 0.690(28) -0.509(21) -0.067(21) 1.0 Uiso 0.025 2
H H37 0.753(27) -0.504(27) -0.050(27) 1.0 Uiso 0.025 2
C C38 0.647(33) -0.453(20) -0.077(26) 1.0 Uiso 0.025 2
H H38 0.68(4) -0.407(23) -0.065(30) 1.0 Uiso 0.025 2
C C39 0.559(32) -0.459(18) -0.102(23) 1.0 Uiso 0.025 2
H H39 0.53(4) -0.419(22) -0.108(31) 1.0 Uiso 0.025 2
C C40 0.512(26) -0.524(17) -0.118(19) 1.0 Uiso 0.025 2
C C41 0.419(25) -0.539(17) -0.145(20) 1.0 Uiso 0.025 2
C C42 0.393(23) -0.615(17) -0.155(21) 1.0 Uiso 0.025 2
C C43 0.292(25) -0.631(19) -0.180(22) 1.0 Uiso 0.025 2
H H43 0.266(29) -0.678(21) -0.190(29) 1.0 Uiso 0.025 2
C C44 0.238(27) -0.578(20) -0.189(21) 1.0 Uiso 0.025 2
C C45 0.269(28) -0.512(19) -0.176(21) 1.0 Uiso 0.025 2
C C46 0.360(29) -0.490(19) -0.153(22) 1.0 Uiso 0.025 2
H H46 0.38(4) -0.442(21) -0.145(30) 1.0 Uiso 0.025 2
C C47 0.141(28) -0.598(25) -0.211(27) 1.0 Uiso 0.025 2
H H47 0.12(4) -0.646(28) -0.221(30) 1.0 Uiso 0.025 2
C C48 0.085(29) -0.548(30) -0.220(24) 1.0 Uiso 0.025 2
H H48 0.022(31) -0.56(4) -0.235(25) 1.0 Uiso 0.025 2
C C49 0.115(31) -0.481(28) -0.206(27) 1.0 Uiso 0.025 2
H H49 0.07(4) -0.447(31) -0.212(28) 1.0 Uiso 0.025 2
C C50 0.205(32) -0.460(22) -0.184(27) 1.0 Uiso 0.025 2
H H50 0.23(4) -0.411(21) -0.175(29) 1.0 Uiso 0.025 2
C C51 0.340(19) -0.804(16) -0.228(12) 1.0 Uiso 0.025 2
H H51A 0.287(22) -0.785(22) -0.231(15) 1.0 Uiso 0.025 2
H H51B 0.327(27) -0.852(18) -0.231(14) 1.0 Uiso 0.025 2
C C52 0.298(26) -0.733(16) -0.351(16) 1.0 Uiso 0.025 2
C C53 0.230(29) -0.710(22) -0.326(18) 1.0 Uiso 0.025 2
H H53 0.226(30) -0.721(27) -0.283(21) 1.0 Uiso 0.025 2
C C54 0.170(32) -0.675(25) -0.362(21) 1.0 Uiso 0.025 2
H H54 0.12(4) -0.661(31) -0.345(27) 1.0 Uiso 0.025 2
C C55 0.18(4) -0.659(25) -0.422(20) 1.0 Uiso 0.025 2
H H55 0.13(4) -0.635(20) -0.449(18) 1.0 Uiso 0.025 2
C C56 0.25(4) -0.680(25) -0.447(19) 1.0 Uiso 0.025 2
H H56 0.25(5) -0.670(33) -0.490(20) 1.0 Uiso 0.025 2
C C57 0.306(35) -0.716(21) -0.411(16) 1.0 Uiso 0.025 2
H H57 0.35(4) -0.730(31) -0.427(24) 1.0 Uiso 0.025 2
C C58 0.363(21) -0.857(16) -0.353(15) 1.0 Uiso 0.025 2
C C59 0.407(30) -0.863(21) -0.403(20) 1.0 Uiso 0.025 2
H H59 0.452(32) -0.826(25) -0.408(29) 1.0 Uiso 0.025 2
C C60 0.390(29) -0.923(24) -0.442(21) 1.0 Uiso 0.025 2
H H60 0.42(4) -0.927(30) -0.476(24) 1.0 Uiso 0.025 2
C C61 0.325(34) -0.975(19) -0.434(20) 1.0 Uiso 0.025 2
H H61 0.31(4) -1.017(27) -0.461(23) 1.0 Uiso 0.025 2
C C62 0.280(22) -0.970(16) -0.385(19) 1.0 Uiso 0.025 2
H H62 0.235(14) -1.006(17) -0.379(21) 1.0 Uiso 0.025 2
C C63 0.297(25) -0.910(16) -0.346(17) 1.0 Uiso 0.025 2
H H63 0.265(20) -0.906(20) -0.312(16) 1.0 Uiso 0.025 2
C C64 0.327(20) -0.786(19) -0.097(15) 1.0 Uiso 0.025 2
C C65 0.319(22) -0.731(20) -0.058(14) 1.0 Uiso 0.025 2
H H65 0.355(29) -0.687(20) -0.057(17) 1.0 Uiso 0.025 2
C C66 0.252(21) -0.736(21) -0.024(15) 1.0 Uiso 0.025 2
H H66 0.25(4) -0.698(25) 0.004(16) 1.0 Uiso 0.025 2
C C67 0.197(16) -0.798(22) -0.028(16) 1.0 Uiso 0.025 2
H H67 0.163(25) -0.803(27) -0.004(17) 1.0 Uiso 0.025 2
C C68 0.206(23) -0.854(21) -0.065(17) 1.0 Uiso 0.025 2
H H68 0.167(27) -0.897(26) -0.066(18) 1.0 Uiso 0.025 2
C C69 0.270(19) -0.847(20) -0.101(17) 1.0 Uiso 0.025 2
H H69 0.278(24) -0.886(24) -0.127(19) 1.0 Uiso 0.025 2
C C70 0.477(16) -0.844(16) -0.104(13) 1.0 Uiso 0.025 2
C C71 0.502(17) -0.838(18) -0.038(14) 1.0 Uiso 0.025 2
H H71 0.494(28) -0.797(20) -0.016(17) 1.0 Uiso 0.025 2
C C72 0.547(20) -0.888(18) -0.004(18) 1.0 Uiso 0.025 2
H H72 0.568(31) -0.882(30) 0.042(21) 1.0 Uiso 0.025 2
C C73 0.559(20) -0.948(17) -0.036(24) 1.0 Uiso 0.025 2
H H73 0.590(34) -0.983(21) -0.012(30) 1.0 Uiso 0.025 2
C C74 0.528(30) -0.957(19) -0.101(19) 1.0 Uiso 0.025 2
H H74 0.54(4) -0.998(22) -0.123(27) 1.0 Uiso 0.025 2
C C75 0.484(26) -0.906(19) -0.135(14) 1.0 Uiso 0.025 2
H H75 0.463(33) -0.912(25) -0.181(16) 1.0 Uiso 0.025 2
C C76 -0.211(20) -0.218(19) -0.276(15) 1.0 Uiso 0.025 2
C C77 -0.233(24) -0.163(19) -0.234(15) 1.0 Uiso 0.025 2
C C78 -0.299(25) -0.124(17) -0.254(18) 1.0 Uiso 0.025 2
H H78 -0.309(29) -0.088(22) -0.226(20) 1.0 Uiso 0.025 2
C C79 -0.351(22) -0.136(18) -0.316(17) 1.0 Uiso 0.025 2
C C80 -0.333(25) -0.187(18) -0.356(17) 1.0 Uiso 0.025 2
C C81 -0.265(21) -0.227(17) -0.336(16) 1.0 Uiso 0.025 2
H H81 -0.256(21) -0.263(22) -0.364(20) 1.0 Uiso 0.025 2
C C82 -0.425(24) -0.102(22) -0.335(20) 1.0 Uiso 0.025 2
H H82 -0.438(32) -0.068(27) -0.307(23) 1.0 Uiso 0.025 2
C C83 -0.477(26) -0.115(25) -0.395(23) 1.0 Uiso 0.025 2
H H83 -0.526(33) -0.090(31) -0.409(29) 1.0 Uiso 0.025 2
C C84 -0.457(32) -0.164(26) -0.436(20) 1.0 Uiso 0.025 2
H H84 -0.494(35) -0.173(34) -0.479(23) 1.0 Uiso 0.025 2
C C85 -0.387(30) -0.200(25) -0.417(18) 1.0 Uiso 0.025 2
H H85 -0.37(4) -0.234(30) -0.446(20) 1.0 Uiso 0.025 2
C C86 -0.176(18) -0.159(15) -0.169(15) 1.0 Uiso 0.025 2
C C87 -0.182(21) -0.113(15) -0.120(16) 1.0 Uiso 0.025 2
H H87 -0.222(31) -0.078(17) -0.128(21) 1.0 Uiso 0.025 2
C C88 -0.137(18) -0.124(17) -0.057(18) 1.0 Uiso 0.025 2
H H88 -0.142(23) -0.094(21) -0.021(19) 1.0 Uiso 0.025 2
C C89 -0.087(17) -0.177(19) -0.047(16) 1.0 Uiso 0.025 2
H H89 -0.06(4) -0.185(24) -0.003(18) 1.0 Uiso 0.025 2
C C90 -0.084(17) -0.221(14) -0.095(14) 1.0 Uiso 0.025 2
C C91 -0.043(21) -0.288(14) -0.090(14) 1.0 Uiso 0.025 2
C C92 -0.046(21) -0.321(15) -0.155(13) 1.0 Uiso 0.025 2
C C93 -0.007(26) -0.382(18) -0.151(11) 1.0 Uiso 0.025 2
H H93 -0.01(4) -0.409(24) -0.189(13) 1.0 Uiso 0.025 2
C C94 0.031(22) -0.410(15) -0.090(11) 1.0 Uiso 0.025 2
C C95 0.027(25) -0.378(17) -0.033(11) 1.0 Uiso 0.025 2
C C96 -0.004(23) -0.311(18) -0.033(14) 1.0 Uiso 0.025 2
H H96 -0.004(29) -0.287(25) 0.006(16) 1.0 Uiso 0.025 2
C C97 0.068(23) -0.475(16) -0.087(12) 1.0 Uiso 0.025 2
H H97 0.070(34) -0.500(21) -0.126(15) 1.0 Uiso 0.025 2
C C98 0.104(18) -0.500(19) -0.027(15) 1.0 Uiso 0.025 2
H H98 0.129(30) -0.543(24) -0.025(20) 1.0 Uiso 0.025 2
C C99 0.101(22) -0.465(15) 0.028(12) 1.0 Uiso 0.025 2
H H99 0.126(29) -0.484(28) 0.069(16) 1.0 Uiso 0.025 2
C C100 0.067(19) -0.404(15) 0.027(11) 1.0 Uiso 0.025 2
H H100 0.07(4) -0.379(21) 0.066(13) 1.0 Uiso 0.025 2
C C101 0.110(17) -0.058(13) -0.333(14) 1.0 Uiso 0.025 2
C C102 0.094(15) -0.015(12) -0.383(14) 1.0 Uiso 0.025 2
C C103 0.086(17) 0.053(14) -0.372(16) 1.0 Uiso 0.025 2
H H103 0.075(26) 0.084(16) -0.408(19) 1.0 Uiso 0.025 2
C C104 0.102(18) 0.082(16) -0.306(17) 1.0 Uiso 0.025 2
C C105 0.119(18) 0.038(17) -0.257(16) 1.0 Uiso 0.025 2
C C106 0.121(24) -0.033(16) -0.270(15) 1.0 Uiso 0.025 2
H H106 0.135(22) -0.064(17) -0.235(18) 1.0 Uiso 0.025 2
C C107 0.110(32) 0.153(18) -0.293(19) 1.0 Uiso 0.025 2
H H107 0.10(4) 0.184(23) -0.328(23) 1.0 Uiso 0.025 2
C C108 0.130(31) 0.179(20) -0.228(20) 1.0 Uiso 0.025 2
H H108 0.13(4) 0.228(21) -0.219(26) 1.0 Uiso 0.025 2
C C109 0.145(27) 0.133(23) -0.178(18) 1.0 Uiso 0.025 2
H H109 0.158(28) 0.150(29) -0.135(19) 1.0 Uiso 0.025 2
C C110 0.141(33) 0.064(21) -0.192(17) 1.0 Uiso 0.025 2
H H110 0.15(4) 0.033(29) -0.157(21) 1.0 Uiso 0.025 2
C C111 0.087(21) -0.040(15) -0.446(15) 1.0 Uiso 0.025 2
C C112 0.064(22) -0.008(15) -0.502(17) 1.0 Uiso 0.025 2
H H112 0.055(18) 0.040(14) -0.502(22) 1.0 Uiso 0.025 2
C C113 0.071(34) -0.044(21) -0.558(16) 1.0 Uiso 0.025 2
H H113 0.060(25) -0.021(27) -0.598(19) 1.0 Uiso 0.025 2
C C114 0.093(26) -0.112(22) -0.557(16) 1.0 Uiso 0.025 2
H H114 0.09(4) -0.136(27) -0.597(18) 1.0 Uiso 0.025 2
C C115 0.109(24) -0.148(17) -0.499(15) 1.0 Uiso 0.025 2
C C116 0.136(29) -0.217(18) -0.482(19) 1.0 Uiso 0.025 2
C C117 0.144(26) -0.235(16) -0.417(18) 1.0 Uiso 0.025 2
C C118 0.177(27) -0.294(18) -0.395(21) 1.0 Uiso 0.025 2
H H118 0.180(22) -0.306(26) -0.351(23) 1.0 Uiso 0.025 2
C C119 0.187(26) -0.346(18) -0.441(24) 1.0 Uiso 0.025 2
C C120 0.173(25) -0.331(19) -0.507(24) 1.0 Uiso 0.025 2
C C121 0.149(28) -0.265(19) -0.527(20) 1.0 Uiso 0.025 2
H H121 0.14(4) -0.253(30) -0.572(21) 1.0 Uiso 0.025 2
C C122 0.213(29) -0.410(21) -0.420(28) 1.0 Uiso 0.025 2
H H122 0.22(4) -0.420(29) -0.375(30) 1.0 Uiso 0.025 2
C C123 0.218(34) -0.462(21) -0.465(32) 1.0 Uiso 0.025 2
H H123 0.24(4) -0.506(24) -0.45(4) 1.0 Uiso 0.025 2
C C124 0.203(31) -0.447(23) -0.530(31) 1.0 Uiso 0.025 2
H H124 0.20(4) -0.481(26) -0.557(33) 1.0 Uiso 0.025 2
C C125 0.180(28) -0.386(21) -0.552(27) 1.0 Uiso 0.025 2
H H125 0.17(4) -0.378(23) -0.597(27) 1.0 Uiso 0.025 2
C C126 0.051(17) -0.306(13) -0.300(18) 1.0 Uiso 0.025 2
H H12A 0.064(24) -0.320(21) -0.340(26) 1.0 Uiso 0.025 2
H H12B 0.075(24) -0.337(14) -0.268(26) 1.0 Uiso 0.025 2
C C127 -0.118(23) -0.407(15) -0.334(14) 1.0 Uiso 0.025 2
C C128 -0.206(23) -0.421(21) -0.366(18) 1.0 Uiso 0.025 2
H H128 -0.240(27) -0.383(26) -0.377(28) 1.0 Uiso 0.025 2
C C129 -0.246(26) -0.488(23) -0.377(20) 1.0 Uiso 0.025 2
H H129 -0.304(29) -0.498(29) -0.405(29) 1.0 Uiso 0.025 2
C C130 -0.194(31) -0.543(20) -0.364(28) 1.0 Uiso 0.025 2
H H130 -0.22(4) -0.590(21) -0.375(30) 1.0 Uiso 0.025 2
C C131 -0.107(30) -0.529(17) -0.330(25) 1.0 Uiso 0.025 2
H H131 -0.073(35) -0.567(19) -0.318(30) 1.0 Uiso 0.025 2
C C132 -0.069(26) -0.461(15) -0.315(18) 1.0 Uiso 0.025 2
H H132 -0.009(28) -0.451(16) -0.291(17) 1.0 Uiso 0.025 2
C C133 -0.093(21) -0.262(16) -0.380(13) 1.0 Uiso 0.025 2
C C134 -0.092(28) -0.288(18) -0.440(13) 1.0 Uiso 0.025 2
H H134 -0.088(34) -0.337(20) -0.446(16) 1.0 Uiso 0.025 2
C C135 -0.100(31) -0.246(20) -0.492(16) 1.0 Uiso 0.025 2
H H135 -0.10(4) -0.265(22) -0.534(17) 1.0 Uiso 0.025 2
C C136 -0.104(30) -0.176(19) -0.483(14) 1.0 Uiso 0.025 2
H H136 -0.11(4) -0.146(23) -0.519(17) 1.0 Uiso 0.025 2
C C137 -0.101(19) -0.148(14) -0.422(14) 1.0 Uiso 0.025 2
H H137 -0.105(33) -0.100(18) -0.416(21) 1.0 Uiso 0.025 2
C C138 -0.094(25) -0.191(16) -0.370(16) 1.0 Uiso 0.025 2
H H138 -0.091(31) -0.172(17) -0.328(18) 1.0 Uiso 0.025 2
C C139 0.217(19) -0.233(18) -0.225(17) 1.0 Uiso 0.025 2
C C140 0.212(23) -0.279(20) -0.177(17) 1.0 Uiso 0.025 2
H H140 0.156(24) -0.307(18) -0.176(19) 1.0 Uiso 0.025 2
C C141 0.286(25) -0.287(27) -0.130(20) 1.0 Uiso 0.025 2
H H141 0.283(35) -0.322(30) -0.098(15) 1.0 Uiso 0.025 2
C C142 0.365(24) -0.246(31) -0.130(23) 1.0 Uiso 0.025 2
H H142 0.418(27) -0.25(4) -0.098(31) 1.0 Uiso 0.025 2
C C143 0.369(24) -0.196(25) -0.175(29) 1.0 Uiso 0.025 2
H H143 0.424(29) -0.168(33) -0.176(34) 1.0 Uiso 0.025 2
C C144 0.294(24) -0.188(22) -0.222(23) 1.0 Uiso 0.025 2
H H144 0.30(4) -0.154(22) -0.253(29) 1.0 Uiso 0.025 2
C C145 0.067(21) -0.178(14) -0.214(15) 1.0 Uiso 0.025 2
C C146 0.007(19) -0.131(17) -0.229(19) 1.0 Uiso 0.025 2
H H146 -0.021(26) -0.125(25) -0.273(20) 1.0 Uiso 0.025 2
C C147 -0.015(28) -0.092(22) -0.181(23) 1.0 Uiso 0.025 2
H H147 -0.06(4) -0.062(28) -0.191(30) 1.0 Uiso 0.025 2
C C148 0.029(21) -0.098(15) -0.118(21) 1.0 Uiso 0.025 2
H H148 0.01(4) -0.074(26) -0.084(25) 1.0 Uiso 0.025 2
C C149 0.093(17) -0.142(17) -0.104(17) 1.0 Uiso 0.025 2
H H149 0.122(29) -0.147(24) -0.060(16) 1.0 Uiso 0.025 2
C C150 0.114(20) -0.180(17) -0.152(16) 1.0 Uiso 0.025 2
H H150 0.161(33) -0.209(21) -0.142(20) 1.0 Uiso 0.025 2

loop_
_atom_type_symbol
_atom_type_number_in_cell
_atom_type_scat_dispersion_real
_atom_type_scat_dispersion_imag
_atom_type_scat_Cromer_Mann_a1
_atom_type_scat_Cromer_Mann_a2
_atom_type_scat_Cromer_Mann_a3
_atom_type_scat_Cromer_Mann_a4
_atom_type_scat_Cromer_Mann_b1
_atom_type_scat_Cromer_Mann_b2
_atom_type_scat_Cromer_Mann_b3
_atom_type_scat_Cromer_Mann_b4
_atom_type_scat_Cromer_Mann_c
_atom_type_scat_source
Pt 8.0 0.000 0.000 27.0059 1.51293 17.7639 8.81174 15.7131 0.42459 5.78370 38.6103 11.6883 International_Tables_Vol_C
P 8.0 0.000 0.000 6.43450 1.90670 4.17910 27.1570 1.78000 0.52600 1.49080 68.1645 1.11490 International_Tables_Vol_C
N 8.0 0.000 0.000 12.2126 0.00570 3.13220 9.89330 2.01250 28.9975 1.16630 0.58260 -11.529 International_Tables_Vol_C
C 300.0 0.000 0.000 2.31000 20.8439 1.02000 10.2075 1.58860 0.56870 0.86500 51.6512 0.21560 International_Tables_Vol_C
H 208.0 0.000 0.000 0.49300 10.5109 0.32291 26.1257 0.14019 3.14236 0.04081 57.7997 0.00304 International_Tables_Vol_C

loop_
_diffrn_radiation_wavelength
_diffrn_radiation_wavelength_wt
_diffrn_radiation_type
_diffrn_radiation_wavelength_id
1.540500 1.000 K\a~1~ 1
1.544300 0.500 K\a~2~ 2
